data_1553796
loop_
_publ_author_name
'De Munck, Lode'
'Sukowski, Verena'
'Vila, Carlos'
'Mu\~noz, M. Carmen'
'Pedro, Jos\'e R.'

_publ_section_title
;
 Catalytic enantioselective aza-Reformatsky reaction with seven-membered
 cyclic imines dibenzo[b,f][1,4]oxazepines
;
_journal_issue 8
_journal_name_full 'Organic Chemistry Frontiers'
_journal_page_first 1624
_journal_paper_doi 10.1039/C7QO00329C
_journal_volume 4
_journal_year 2017
_chemical_absolute_configuration ad
_chemical_formula_sum 'C21 H18 Br N O3'
_chemical_formula_weight 412.27
_space_group_crystal_system monoclinic
_space_group_IT_number 4
_space_group_name_Hall 'P 2yb'
_space_group_name_H-M_alt 'P 1 21 1'
_atom_sites_solution_hydrogens mixed
_audit_creation_method SHELXL-2014
_audit_update_record
;
2017-01-31 deposited with the CCDC.
2017-05-18 downloaded from the CCDC.
;
_cell_angle_alpha 90
_cell_angle_beta 107.537(4)
_cell_angle_gamma 90
_cell_formula_units_Z 2
_cell_length_a 10.4368(4)
_cell_length_b 6.0294(2)
_cell_length_c 15.7294(5)
_cell_measurement_reflns_used 5566
_cell_measurement_temperature 200(1)
_cell_measurement_theta_max 24.8580
_cell_measurement_theta_min 3.6410
_cell_volume 943.81(6)
_computing_cell_refinement 'CrysAlisPro 2015'
_computing_data_collection 'CrysAlisPro 2015'
_computing_data_reduction 'CrysAlisPro 2015'
_computing_structure_refinement 'SHELXL-2014 (Sheldrick, 2014)'
_computing_structure_solution 'SHELXS-2014 (Sheldrick, 2014)'
_diffrn_ambient_temperature 200(1)
_diffrn_measured_fraction_theta_full 0.996
_diffrn_measured_fraction_theta_max 0.928
_diffrn_measurement_device_type 'SuperNova Sapphire3'
_diffrn_radiation_type MoK\a
_diffrn_radiation_wavelength 0.71073
_diffrn_reflns_av_R_equivalents 0.0301
_diffrn_reflns_av_unetI/netI 0.0386
_diffrn_reflns_Laue_measured_fraction_full 0.996
_diffrn_reflns_Laue_measured_fraction_max 0.928
_diffrn_reflns_limit_h_max 14
_diffrn_reflns_limit_h_min -13
_diffrn_reflns_limit_k_max 8
_diffrn_reflns_limit_k_min -8
_diffrn_reflns_limit_l_max 21
_diffrn_reflns_limit_l_min -22
_diffrn_reflns_number 14905
_diffrn_reflns_point_group_measured_fraction_full 0.998
_diffrn_reflns_point_group_measured_fraction_max 0.895
_diffrn_reflns_theta_full 25.000
_diffrn_reflns_theta_max 29.837
_diffrn_reflns_theta_min 3.642
_exptl_absorpt_coefficient_mu 2.197
_exptl_absorpt_correction_T_max 1.00000
_exptl_absorpt_correction_T_min 0.95203
_exptl_absorpt_correction_type multi-scan
_exptl_absorpt_process_details 'CrysAlisPro 1.171.38.41q'
_exptl_crystal_colour colorless
_exptl_crystal_density_diffrn 1.451
_exptl_crystal_description prismatic
_exptl_crystal_F_000 420
_exptl_crystal_size_max 0.180
_exptl_crystal_size_mid 0.180
_exptl_crystal_size_min 0.100
_refine_diff_density_max 0.343
_refine_diff_density_min -0.341
_refine_diff_density_rms 0.051
_refine_ls_abs_structure_details
;
 Flack x determined using 1553 quotients [(I+)-(I-)]/[(I+)+(I-)]
 (Parsons, Flack and Wagner, Acta Cryst. B69 (2013) 249-259).
;
_refine_ls_abs_structure_Flack -0.004(4)
_refine_ls_extinction_method none
_refine_ls_goodness_of_fit_ref 0.969
_refine_ls_hydrogen_treatment mixed
_refine_ls_matrix_type full
_refine_ls_number_parameters 243
_refine_ls_number_reflns 4862
_refine_ls_number_restraints 1
_refine_ls_restrained_S_all 0.969
_refine_ls_R_factor_all 0.0494
_refine_ls_R_factor_gt 0.0362
_refine_ls_shift/su_max 0.001
_refine_ls_shift/su_mean 0.000
_refine_ls_structure_factor_coef Fsqd
_refine_ls_weighting_details 'w=1/[\s^2^(Fo^2^)+(0.0432P)^2^+0.2194P] where P=(Fo^2^+2Fc^2^)/3'
_refine_ls_weighting_scheme calc
_refine_ls_wR_factor_gt 0.0782
_refine_ls_wR_factor_ref 0.0855
_reflns_Friedel_coverage 0.772
_reflns_Friedel_fraction_full 0.999
_reflns_Friedel_fraction_max 0.855
_reflns_number_gt 4081
_reflns_number_total 4862
_reflns_threshold_expression 'I > 2\s(I)'
_cod_data_source_file c7qo00329c2.cif
_cod_data_source_block shelx
_cod_original_sg_symbol_H-M 'P 21'
_cod_database_code 1553796
_shelx_space_group_comment
;
The symmetry employed for this shelxl refinement is uniquely defined
by the following loop, which should always be used as a source of
symmetry information in preference to the above space-group names.
They are only intended as comments.
;
_shelx_estimated_absorpt_t_min 0.693
_shelx_estimated_absorpt_t_max 0.810
_shelxl_version_number 2014-1

loop_
_space_group_symop_operation_xyz
'x, y, z'
'-x, y+1/2, -z'

loop_
_atom_site_label
_atom_site_type_symbol
_atom_site_fract_x
_atom_site_fract_y
_atom_site_fract_z
_atom_site_U_iso_or_equiv
_atom_site_adp_type
_atom_site_occupancy
_atom_site_site_symmetry_order
_atom_site_calc_flag
_atom_site_refinement_flags_posn
_atom_site_refinement_flags_adp
Br Br 0.60571(3) 0.61991(8) 0.71444(2) 0.04615(13) Uani 1 1 d . .
O1 O -0.0810(3) 0.8760(4) 0.29850(19) 0.0401(7) Uani 1 1 d . .
O2 O 0.1058(4) 0.2555(7) 0.1528(2) 0.0720(11) Uani 1 1 d . .
O3 O 0.1469(5) 0.5529(8) 0.0803(3) 0.1001(18) Uani 1 1 d . .
N N -0.0327(4) 0.3948(6) 0.2796(3) 0.0412(9) Uani 1 1 d . .
C1 C 0.0971(4) 0.5037(6) 0.3023(3) 0.0365(8) Uani 1 1 d . .
C2 C 0.1165(3) 0.6652(5) 0.3788(2) 0.0295(8) Uani 1 1 d . .
C3 C 0.0282(4) 0.8373(6) 0.3739(2) 0.0308(7) Uani 1 1 d . .
C4 C 0.0474(4) 1.0011(6) 0.4399(2) 0.0339(8) Uani 1 1 d . .
H4 H -0.0145 1.1155 0.4336 0.041 Uiso 1 1 calc R U
C5 C 0.1574(4) 0.9915(6) 0.5134(2) 0.0337(8) Uani 1 1 d . .
H5 H 0.1711 1.1018 0.5566 0.040 Uiso 1 1 calc R U
C6 C 0.2507(4) 0.8158(6) 0.5249(2) 0.0314(8) Uani 1 1 d . .
C7 C 0.3635(4) 0.8040(7) 0.6016(2) 0.0340(8) Uani 1 1 d . .
H7 H 0.3777 0.9137 0.6450 0.041 Uiso 1 1 calc R U
C8 C 0.4515(3) 0.6327(9) 0.6122(2) 0.0355(7) Uani 1 1 d . .
C9 C 0.4330(4) 0.4643(7) 0.5480(3) 0.0391(9) Uani 1 1 d . .
H9 H 0.4937 0.3474 0.5567 0.047 Uiso 1 1 calc R U
C10 C 0.3255(4) 0.4729(7) 0.4728(3) 0.0363(8) Uani 1 1 d . .
H10 H 0.3145 0.3613 0.4304 0.044 Uiso 1 1 calc R U
C11 C 0.2300(3) 0.6480(7) 0.4576(2) 0.0296(7) Uani 1 1 d . .
C12 C -0.1559(5) 0.5017(7) 0.2448(3) 0.0341(9) Uani 1 1 d . .
C13 C -0.2644(4) 0.3784(7) 0.1931(3) 0.0435(10) Uani 1 1 d . .
H13 H -0.2495 0.2343 0.1771 0.052 Uiso 1 1 calc R U
C14 C -0.3916(5) 0.4616(8) 0.1652(3) 0.0535(12) Uani 1 1 d . .
H14 H -0.4616 0.3742 0.1308 0.064 Uiso 1 1 calc R U
C15 C -0.4176(4) 0.6755(7) 0.1877(3) 0.0494(12) Uani 1 1 d . .
H15 H -0.5047 0.7314 0.1706 0.059 Uiso 1 1 calc R U
C16 C -0.3105(4) 0.8039(7) 0.2365(3) 0.0400(9) Uani 1 1 d . .
H16 H -0.3260 0.9478 0.2523 0.048 Uiso 1 1 calc R U
C17 C -0.1803(4) 0.7209(7) 0.2619(3) 0.0322(9) Uani 1 1 d . .
C18 C 0.1269(4) 0.6173(13) 0.2226(2) 0.0473(8) Uani 1 1 d . .
H18A H 0.0608 0.7325 0.1991 0.057 Uiso 1 1 calc R U
H18B H 0.2148 0.6865 0.2424 0.057 Uiso 1 1 calc R U
C19 C 0.1233(5) 0.4506(10) 0.1494(3) 0.0593(13) Uani 1 1 d . .
C20 C 0.1372(9) 0.4202(19) 0.0007(5) 0.137(4) Uani 1 1 d . .
H20A H 0.0886 0.2845 0.0033 0.164 Uiso 1 1 calc R U
H20B H 0.0864 0.5022 -0.0517 0.164 Uiso 1 1 calc R U
C21 C 0.2541(9) 0.370(3) -0.0071(7) 0.207(7) Uani 1 1 d . .
H21A H 0.2426 0.2841 -0.0601 0.249 Uiso 1 1 calc R U
H21B H 0.3041 0.2863 0.0439 0.249 Uiso 1 1 calc R U
H21C H 0.3020 0.5042 -0.0108 0.249 Uiso 1 1 calc R U
H1N H -0.034(4) 0.281(7) 0.256(3) 0.026(10) Uiso 1 1 d . .
H1 H 0.163(4) 0.396(6) 0.320(2) 0.024(9) Uiso 1 1 d . .

loop_
_atom_site_aniso_label
_atom_site_aniso_U_11
_atom_site_aniso_U_22
_atom_site_aniso_U_33
_atom_site_aniso_U_23
_atom_site_aniso_U_13
_atom_site_aniso_U_12
Br 0.03542(18) 0.0583(2) 0.03964(19) 0.0057(2) 0.00358(13) -0.0041(3)
O1 0.0428(17) 0.0248(13) 0.0428(16) 0.0014(11) -0.0020(13) 0.0024(11)
O2 0.078(3) 0.072(2) 0.058(2) -0.0320(19) 0.0080(19) 0.013(2)
O3 0.133(4) 0.126(5) 0.061(2) -0.036(2) 0.059(3) -0.021(3)
N 0.044(2) 0.0241(16) 0.049(2) -0.0088(16) 0.0043(16) 0.0011(15)
C1 0.038(2) 0.0330(19) 0.034(2) -0.0083(16) 0.0044(16) 0.0052(16)
C2 0.0341(17) 0.023(2) 0.0321(16) -0.0032(13) 0.0111(13) -0.0010(13)
C3 0.0354(19) 0.0242(16) 0.0323(18) 0.0032(14) 0.0096(15) 0.0003(14)
C4 0.040(2) 0.0259(17) 0.037(2) -0.0018(14) 0.0125(16) 0.0039(15)
C5 0.044(2) 0.0276(17) 0.0321(18) -0.0073(14) 0.0146(16) -0.0035(15)
C6 0.0344(19) 0.0321(18) 0.0312(18) 0.0000(15) 0.0151(15) -0.0052(15)
C7 0.038(2) 0.037(2) 0.0291(18) -0.0042(15) 0.0137(15) -0.0081(16)
C8 0.0280(14) 0.0463(19) 0.0316(15) 0.000(2) 0.0082(12) -0.006(2)
C9 0.0301(19) 0.043(2) 0.043(2) 0.0014(18) 0.0083(16) 0.0057(16)
C10 0.038(2) 0.0341(19) 0.037(2) -0.0047(16) 0.0106(16) 0.0012(16)
C11 0.0309(15) 0.0298(19) 0.0302(15) -0.0021(16) 0.0124(12) -0.0020(16)
C12 0.040(2) 0.0308(19) 0.030(2) 0.0054(16) 0.0077(18) -0.0021(16)
C13 0.048(2) 0.035(2) 0.042(2) 0.0028(17) 0.0061(19) -0.0054(18)
C14 0.047(3) 0.053(3) 0.052(3) 0.005(2) 0.002(2) -0.015(2)
C15 0.033(2) 0.056(3) 0.055(2) 0.011(2) 0.0078(17) 0.0023(18)
C16 0.042(2) 0.039(2) 0.040(2) 0.0051(17) 0.0145(18) 0.0057(17)
C17 0.039(2) 0.0295(18) 0.0266(19) 0.0017(15) 0.0076(16) -0.0004(16)
C18 0.052(2) 0.053(2) 0.0378(18) -0.016(3) 0.0144(15) -0.002(3)
C19 0.050(3) 0.082(4) 0.043(3) -0.025(3) 0.010(2) 0.008(3)
C20 0.153(8) 0.192(10) 0.089(5) -0.073(6) 0.072(6) -0.025(7)
C21 0.096(6) 0.383(19) 0.154(9) -0.161(11) 0.055(6) -0.011(10)

loop_
_atom_type_symbol
_atom_type_description
_atom_type_scat_dispersion_real
_atom_type_scat_dispersion_imag
_atom_type_scat_source
C C 0.0033 0.0016 'International Tables Vol C Tables 4.2.6.8 and 6.1.1.4'
H H 0.0000 0.0000 'International Tables Vol C Tables 4.2.6.8 and 6.1.1.4'
N N 0.0061 0.0033 'International Tables Vol C Tables 4.2.6.8 and 6.1.1.4'
O O 0.0106 0.0060 'International Tables Vol C Tables 4.2.6.8 and 6.1.1.4'
Br Br -0.2901 2.4595 'International Tables Vol C Tables 4.2.6.8 and 6.1.1.4'

loop_
_geom_angle_atom_site_label_1
_geom_angle_atom_site_label_2
_geom_angle_atom_site_label_3
_geom_angle
C17 O1 C3 123.9(3)
C19 O3 C20 117.5(6)
C12 N C1 124.7(3)
C12 N H1N 110(3)
C1 N H1N 113(3)
N C1 C2 112.2(3)
N C1 C18 113.8(3)
C2 C1 C18 110.5(4)
N C1 H1 108(2)
C2 C1 H1 108(2)
C18 C1 H1 104(2)
C3 C2 C11 117.8(3)
C3 C2 C1 121.0(3)
C11 C2 C1 121.1(3)
C2 C3 O1 122.4(3)
C2 C3 C4 123.1(3)
O1 C3 C4 114.2(3)
C5 C4 C3 119.6(3)
C5 C4 H4 120.2
C3 C4 H4 120.2
C4 C5 C6 120.8(3)
C4 C5 H5 119.6
C6 C5 H5 119.6
C7 C6 C5 120.9(3)
C7 C6 C11 119.8(3)
C5 C6 C11 119.3(3)
C8 C7 C6 120.2(3)
C8 C7 H7 119.9
C6 C7 H7 119.9
C7 C8 C9 121.3(3)
C7 C8 Br 120.2(3)
C9 C8 Br 118.5(3)
C10 C9 C8 119.7(4)
C10 C9 H9 120.2
C8 C9 H9 120.2
C9 C10 C11 121.7(4)
C9 C10 H10 119.1
C11 C10 H10 119.1
C10 C11 C6 117.2(3)
C10 C11 C2 123.6(3)
C6 C11 C2 119.2(3)
C17 C12 N 124.5(5)
C17 C12 C13 117.2(5)
N C12 C13 118.3(4)
C14 C13 C12 122.2(4)
C14 C13 H13 118.9
C12 C13 H13 118.9
C13 C14 C15 120.5(5)
C13 C14 H14 119.8
C15 C14 H14 119.8
C14 C15 C16 118.3(4)
C14 C15 H15 120.8
C16 C15 H15 120.8
C15 C16 C17 120.9(4)
C15 C16 H16 119.5
C17 C16 H16 119.5
O1 C17 C12 124.4(4)
O1 C17 C16 114.9(4)
C12 C17 C16 120.6(4)
C19 C18 C1 111.0(6)
C19 C18 H18A 109.4
C1 C18 H18A 109.4
C19 C18 H18B 109.4
C1 C18 H18B 109.4
H18A C18 H18B 108.0
O2 C19 O3 124.0(5)
O2 C19 C18 125.9(5)
O3 C19 C18 110.0(5)
C21 C20 O3 112.5(8)
C21 C20 H20A 109.1
O3 C20 H20A 109.1
C21 C20 H20B 109.1
O3 C20 H20B 109.1
H20A C20 H20B 107.8
C20 C21 H21A 109.5
C20 C21 H21B 109.5
H21A C21 H21B 109.5
C20 C21 H21C 109.5
H21A C21 H21C 109.5
H21B C21 H21C 109.5

loop_
_geom_bond_atom_site_label_1
_geom_bond_atom_site_label_2
_geom_bond_distance
Br C8 1.903(3)
O1 C17 1.386(5)
O1 C3 1.395(4)
O2 C19 1.194(7)
O3 C19 1.336(7)
O3 C20 1.463(7)
N C12 1.395(6)
N C1 1.450(5)
N H1N 0.78(4)
C1 C2 1.513(5)
C1 C18 1.540(7)
C1 H1 0.93(4)
C2 C3 1.374(5)
C2 C11 1.437(5)
C3 C4 1.403(5)
C4 C5 1.363(5)
C4 H4 0.9300
C5 C6 1.413(5)
C5 H5 0.9300
C6 C7 1.411(5)
C6 C11 1.433(5)
C7 C8 1.358(6)
C7 H7 0.9300
C8 C9 1.404(6)
C9 C10 1.364(5)
C9 H9 0.9300
C10 C11 1.422(5)
C10 H10 0.9300
C12 C17 1.388(5)
C12 C13 1.394(6)
C13 C14 1.362(7)
C13 H13 0.9300
C14 C15 1.386(7)
C14 H14 0.9300
C15 C16 1.386(6)
C15 H15 0.9300
C16 C17 1.389(6)
C16 H16 0.9300
C18 C19 1.520(7)
C18 H18A 0.9700
C18 H18B 0.9700
C20 C21 1.297(11)
C20 H20A 0.9700
C20 H20B 0.9700
C21 H21A 0.9600
C21 H21B 0.9600
C21 H21C 0.9600
